data_7712060
loop_
_publ_author_name
'Nurnabi, Mohammad'
'Gurusamy, Shunmugasundaram'
'Wu, Jing-Yun'
'Lee, Chung-Chou'
'Sathiyendiran, Malaichamy'
'Huang, Sheng-Ming'
'Chang, Che-Hao'
'Chao, Ito'
'Lee, Gene-Hsiang'
'Peng, Shie-Ming'
'Sathish, Veerasamy'
'Thanasekaran, Pounraj'
'Lu, Kuang-Lieh'

_publ_section_title
;
 Aggregation-induced emission enhancement (AIEE) of tetrarhenium(I)
 metallacycles and their application as luminescent sensors for
 nitroaromatics and antibiotics.
;
_journal_issue 7
_journal_name_full 'Dalton transactions (Cambridge, England : 2003)'
_journal_page_first 1939
_journal_page_last 1949
_journal_paper_doi 10.1039/d2dt03408e
_journal_volume 52
_journal_year 2023
_chemical_formula_sum 'C96 H72 N8 O20 Re4'
_chemical_formula_weight 2402.42
_space_group_IT_number 2
_space_group_name_Hall '-P 1'
_space_group_name_H-M_alt 'P -1'
_symmetry_cell_setting triclinic
_symmetry_space_group_name_H-M 'P -1'
_atom_sites_solution_hydrogens geom
_atom_sites_solution_primary direct
_atom_sites_solution_secondary difmap
_audit_creation_method SHELXL-97
_audit_update_record
;
2022-10-19 deposited with the CCDC.	2023-01-05 downloaded from the CCDC.
;
_cell_angle_alpha 67.950(2)
_cell_angle_beta 79.118(2)
_cell_angle_gamma 70.650(2)
_cell_formula_units_Z 1
_cell_length_a 11.5803(8)
_cell_length_b 13.1966(8)
_cell_length_c 16.1427(11)
_cell_measurement_reflns_used 9964
_cell_measurement_temperature 296(2)
_cell_measurement_theta_max 25.05
_cell_measurement_theta_min 1.36
_cell_volume 2151.5(2)
_computing_cell_refinement 'Bruker SAINT'
_computing_data_collection 'Bruker SMART'
_computing_data_reduction 'Bruker SAINT'
_computing_structure_refinement 'SHELXL-97 (Sheldrick, 1997)'
_computing_structure_solution 'SHELXS-97 (Sheldrick, 1990)'
_diffrn_ambient_temperature 296(2)
_diffrn_measured_fraction_theta_full 0.989
_diffrn_measured_fraction_theta_max 0.989
_diffrn_measurement_device_type 'CCD area detector'
_diffrn_measurement_method 'phi and omega scans'
_diffrn_radiation_monochromator graphite
_diffrn_radiation_source 'fine-focus sealed tube'
_diffrn_radiation_type MoK\a
_diffrn_radiation_wavelength 0.71073
_diffrn_reflns_av_R_equivalents 0.0339
_diffrn_reflns_av_sigmaI/netI 0.0399
_diffrn_reflns_limit_h_max 13
_diffrn_reflns_limit_h_min -12
_diffrn_reflns_limit_k_max 15
_diffrn_reflns_limit_k_min -15
_diffrn_reflns_limit_l_max 19
_diffrn_reflns_limit_l_min -14
_diffrn_reflns_number 27439
_diffrn_reflns_theta_full 25.05
_diffrn_reflns_theta_max 25.05
_diffrn_reflns_theta_min 1.36
_exptl_absorpt_coefficient_mu 5.687
_exptl_absorpt_correction_T_max 0.7452
_exptl_absorpt_correction_T_min 0.5277
_exptl_absorpt_correction_type multi-scan
_exptl_absorpt_process_details 'Bruker SADABS, 1996'
_exptl_crystal_colour black
_exptl_crystal_density_diffrn 1.854
_exptl_crystal_density_method 'not measured'
_exptl_crystal_description rod
_exptl_crystal_F_000 1164
_exptl_crystal_size_max 0.10
_exptl_crystal_size_mid 0.05
_exptl_crystal_size_min 0.02
_refine_diff_density_max 1.017
_refine_diff_density_min -1.982
_refine_diff_density_rms 0.121
_refine_ls_extinction_method none
_refine_ls_goodness_of_fit_ref 1.042
_refine_ls_hydrogen_treatment mixed
_refine_ls_matrix_type full
_refine_ls_number_parameters 561
_refine_ls_number_reflns 7534
_refine_ls_number_restraints 0
_refine_ls_restrained_S_all 1.042
_refine_ls_R_factor_all 0.0503
_refine_ls_R_factor_gt 0.0333
_refine_ls_shift/su_max 0.001
_refine_ls_shift/su_mean 0.000
_refine_ls_structure_factor_coef Fsqd
_refine_ls_weighting_details 'calc w=1/[\s^2^(Fo^2^)+(0.0439P)^2^+2.8485P] where P=(Fo^2^+2Fc^2^)/3'
_refine_ls_weighting_scheme calc
_refine_ls_wR_factor_gt 0.0800
_refine_ls_wR_factor_ref 0.0874
_reflns_number_gt 5808
_reflns_number_total 7534
_reflns_threshold_expression >2sigma(I)
_cod_data_source_file d2dt03408e2.cif
_cod_data_source_block cpd3a
_cod_depositor_comments
;
The following automatic conversions were performed:

data item '_symmetry_cell_setting' value 'Triclinic' was changed to
'triclinic' in accordance with the
/home/data/users/saulius/crontab/automatic-downloads/rss-feeds/RSC/lib/dictionaries/cif_core.dic
dictionary named 'cif_core.dic' version 2.4.2 last updated on
2011-04-26.

Automatic conversion script
Id: cif_fix_values 7556 2019-12-06 15:28:31Z antanas 

 Adding full bibliography for 7712060--7712061.cif.
;
_cod_original_sg_symbol_H-M P-1
_cod_database_code 7712060

loop_
_symmetry_equiv_pos_as_xyz
'x, y, z'
'-x, -y, -z'

loop_
_atom_site_label
_atom_site_type_symbol
_atom_site_fract_x
_atom_site_fract_y
_atom_site_fract_z
_atom_site_U_iso_or_equiv
_atom_site_adp_type
_atom_site_occupancy
_atom_site_symmetry_multiplicity
_atom_site_calc_flag
_atom_site_refinement_flags
_atom_site_disorder_assembly
_atom_site_disorder_group
Re1 Re -0.02207(2) 0.47092(2) 0.275111(17) 0.03852(9) Uani 1 1 d . . .
Re2 Re -0.27182(2) 0.10911(2) 0.803750(16) 0.03838(9) Uani 1 1 d . . .
O1 O -0.1135(6) 0.7185(5) 0.1566(4) 0.092(2) Uani 1 1 d . . .
O2 O 0.2137(5) 0.4666(4) 0.1522(4) 0.0705(16) Uani 1 1 d . . .
O3 O 0.0951(7) 0.5511(6) 0.3833(5) 0.108(2) Uani 1 1 d . . .
O4 O -0.4834(7) 0.1597(6) 0.9398(4) 0.115(3) Uani 1 1 d . . .
O5 O -0.1455(6) -0.0899(5) 0.9606(4) 0.0821(18) Uani 1 1 d . . .
O6 O -0.1510(7) 0.2513(6) 0.8508(5) 0.107(2) Uani 1 1 d . . .
O7 O -0.1807(4) 0.4808(3) 0.3619(3) 0.0431(11) Uani 1 1 d . . .
O8 O 0.0209(4) 0.2977(3) 0.3644(3) 0.0403(10) Uani 1 1 d . . .
O9 O -0.1333(4) 0.0708(3) 0.7050(3) 0.0415(10) Uani 1 1 d . . .
O10 O -0.3396(4) 0.2518(3) 0.6937(3) 0.0417(10) Uani 1 1 d . . .
N1 N -0.1212(5) 0.4165(4) 0.2001(3) 0.0393(12) Uani 1 1 d . . .
N2 N -0.1607(5) 0.3443(4) 0.1079(4) 0.0493(14) Uani 1 1 d . . .
N3 N 0.3717(4) -0.0257(4) 0.2437(3) 0.0385(12) Uani 1 1 d . . .
N4 N 0.4203(5) 0.1058(5) 0.2750(4) 0.0501(14) Uani 1 1 d . . .
C1 C -0.0778(7) 0.6247(6) 0.2016(5) 0.0562(19) Uani 1 1 d . . .
C2 C 0.1247(7) 0.4644(5) 0.1980(5) 0.0486(17) Uani 1 1 d . . .
C3 C 0.0534(7) 0.5191(6) 0.3429(5) 0.059(2) Uani 1 1 d . . .
C4 C -0.4037(8) 0.1414(6) 0.8873(5) 0.065(2) Uani 1 1 d . . .
C5 C -0.1964(7) -0.0182(6) 0.9009(5) 0.0569(19) Uani 1 1 d . . .
C6 C -0.1936(7) 0.1959(7) 0.8327(5) 0.062(2) Uani 1 1 d . . .
C7 C -0.2054(5) 0.4152(5) 0.4404(4) 0.0360(14) Uani 1 1 d . . .
C8 C -0.1341(5) 0.3040(5) 0.4863(4) 0.0322(13) Uani 1 1 d . . .
C9 C -0.0234(5) 0.2515(5) 0.4438(4) 0.0345(14) Uani 1 1 d . . .
C10 C 0.0468(5) 0.1345(5) 0.4926(4) 0.0307(13) Uani 1 1 d . . .
C11 C 0.1519(5) 0.0786(5) 0.4525(4) 0.0429(16) Uani 1 1 d . . .
H11 H 0.1779 0.1153 0.3940 0.051 Uiso 1 1 calc R . .
C12 C 0.2191(6) -0.0316(5) 0.4983(5) 0.0438(16) Uani 1 1 d . . .
H12 H 0.2898 -0.0680 0.4706 0.053 Uiso 1 1 calc R . .
C13 C 0.1807(6) -0.0867(5) 0.5848(5) 0.0426(16) Uani 1 1 d . . .
H13 H 0.2252 -0.1609 0.6152 0.051 Uiso 1 1 calc R . .
C14 C 0.0777(5) -0.0330(5) 0.6264(4) 0.0395(15) Uani 1 1 d . . .
H14 H 0.0538 -0.0704 0.6854 0.047 Uiso 1 1 calc R . .
C15 C 0.0076(5) 0.0781(5) 0.5808(4) 0.0334(14) Uani 1 1 d . . .
C16 C -0.1052(5) 0.1317(5) 0.6243(4) 0.0330(14) Uani 1 1 d . . .
C17 C -0.1766(5) 0.2428(5) 0.5772(4) 0.0317(13) Uani 1 1 d . . .
C18 C -0.2902(5) 0.2946(5) 0.6163(4) 0.0369(14) Uani 1 1 d . . .
C19 C -0.3593(6) 0.4065(5) 0.5657(5) 0.0461(17) Uani 1 1 d . . .
H19 H -0.4350 0.4399 0.5903 0.055 Uiso 1 1 calc R . .
C20 C -0.3186(6) 0.4644(5) 0.4844(5) 0.0476(17) Uani 1 1 d . . .
H20 H -0.3646 0.5386 0.4554 0.057 Uiso 1 1 calc R . .
C21 C 0.0582(6) 0.3039(5) 0.1279(4) 0.0396(15) Uani 1 1 d . . .
C22 C 0.1329(5) 0.2191(5) 0.1920(4) 0.0347(14) Uani 1 1 d . . .
H22 H 0.1000 0.1896 0.2501 0.042 Uiso 1 1 calc R . .
C23 C 0.2574(6) 0.1775(5) 0.1699(4) 0.0390(15) Uani 1 1 d . . .
C24 C 0.3062(6) 0.2240(6) 0.0843(5) 0.0542(19) Uani 1 1 d . . .
H24 H 0.3900 0.1988 0.0698 0.065 Uiso 1 1 calc R . .
C25 C 0.2308(8) 0.3074(6) 0.0203(5) 0.067(2) Uani 1 1 d . . .
H25 H 0.2635 0.3373 -0.0377 0.080 Uiso 1 1 calc R . .
C26 C 0.1066(7) 0.3471(6) 0.0417(5) 0.0562(19) Uani 1 1 d . . .
H26 H 0.0559 0.4029 -0.0020 0.067 Uiso 1 1 calc R . .
C27 C -0.0741(6) 0.3521(5) 0.1487(4) 0.0389(15) Uani 1 1 d . . .
C28 C -0.2487(6) 0.4557(5) 0.1899(4) 0.0418(15) Uani 1 1 d . . .
C29 C -0.3436(6) 0.5333(6) 0.2223(5) 0.0509(17) Uani 1 1 d . . .
H29 H -0.3285 0.5662 0.2595 0.061 Uiso 1 1 calc R . .
C30 C -0.4626(7) 0.5596(7) 0.1964(5) 0.065(2) Uani 1 1 d . . .
H30 H -0.5273 0.6110 0.2166 0.078 Uiso 1 1 calc R . .
C31 C -0.4841(7) 0.5109(7) 0.1422(6) 0.071(2) Uani 1 1 d . . .
H31 H -0.5641 0.5286 0.1276 0.086 Uiso 1 1 calc R . .
C32 C -0.3913(7) 0.4358(7) 0.1079(6) 0.066(2) Uani 1 1 d . . .
H32 H -0.4072 0.4037 0.0704 0.079 Uiso 1 1 calc R . .
C33 C -0.2732(6) 0.4108(6) 0.1325(5) 0.0502(17) Uani 1 1 d . . .
C34 C -0.1437(7) 0.2703(6) 0.0551(6) 0.071(2) Uani 1 1 d . . .
H34A H -0.0604 0.2544 0.0282 0.085 Uiso 1 1 calc R . .
H34B H -0.1997 0.3070 0.0077 0.085 Uiso 1 1 calc R . .
C35 C -0.1713(9) 0.1547(9) 0.1225(7) 0.100 Uiso 1 1 d . . .
H35A H -0.1007 0.1091 0.1573 0.120 Uiso 1 1 calc R . .
H35B H -0.2402 0.1741 0.1639 0.120 Uiso 1 1 calc R . .
C36 C -0.1972(10) 0.0880(9) 0.0839(7) 0.100 Uiso 1 1 d . . .
H36A H -0.2494 0.1393 0.0357 0.120 Uiso 1 1 calc R . .
H36B H -0.1206 0.0520 0.0564 0.120 Uiso 1 1 calc R . .
C37 C -0.2518(9) 0.0037(9) 0.1345(7) 0.100 Uiso 1 1 d . . .
H37A H -0.2022 -0.0491 0.1829 0.150 Uiso 1 1 calc R . .
H37B H -0.2597 -0.0358 0.0975 0.150 Uiso 1 1 calc R . .
H37C H -0.3317 0.0373 0.1583 0.150 Uiso 1 1 calc R . .
C38 C 0.3439(6) 0.0847(5) 0.2326(4) 0.0398(15) Uani 1 1 d . . .
C39 C 0.4758(6) -0.0798(6) 0.2941(4) 0.0438(16) Uani 1 1 d . . .
C40 C 0.5560(6) -0.1906(6) 0.3155(5) 0.058(2) Uani 1 1 d . . .
H40 H 0.5410 -0.2462 0.3002 0.070 Uiso 1 1 calc R . .
C41 C 0.6559(7) -0.2146(7) 0.3592(6) 0.067(2) Uani 1 1 d . . .
H41 H 0.7105 -0.2875 0.3731 0.080 Uiso 1 1 calc R . .
C42 C 0.6795(7) -0.1329(8) 0.3838(6) 0.077(3) Uani 1 1 d . . .
H42 H 0.7484 -0.1530 0.4147 0.092 Uiso 1 1 calc R . .
C43 C 0.6028(7) -0.0236(7) 0.3632(6) 0.070(2) Uani 1 1 d . . .
H43 H 0.6171 0.0305 0.3807 0.084 Uiso 1 1 calc R . .
C44 C 0.5030(6) 0.0028(6) 0.3152(5) 0.0504(17) Uani 1 1 d . . .
C45 C 0.4216(7) 0.2167(6) 0.2742(5) 0.061(2) Uani 1 1 d . . .
H45A H 0.3813 0.2758 0.2224 0.073 Uiso 1 1 calc R . .
H45B H 0.5061 0.2182 0.2678 0.073 Uiso 1 1 calc R . .
C46 C 0.3587(7) 0.2433(7) 0.3578(6) 0.069(2) Uani 1 1 d . . .
H46A H 0.2707 0.2646 0.3546 0.083 Uiso 1 1 calc R . .
H46B H 0.3805 0.1744 0.4093 0.083 Uiso 1 1 calc R . .
C47 C 0.3892(7) 0.3361(7) 0.3730(6) 0.071(2) Uani 1 1 d . . .
H47A H 0.3752 0.4027 0.3192 0.086 Uiso 1 1 calc R . .
H47B H 0.3332 0.3565 0.4209 0.086 Uiso 1 1 calc R . .
C48 C 0.5123(8) 0.3083(7) 0.3957(7) 0.091(3) Uani 1 1 d . . .
H48A H 0.5283 0.2410 0.4478 0.136 Uiso 1 1 calc R . .
H48B H 0.5224 0.3706 0.4078 0.136 Uiso 1 1 calc R . .
H48C H 0.5686 0.2948 0.3465 0.136 Uiso 1 1 calc R . .

loop_
_atom_site_aniso_label
_atom_site_aniso_U_11
_atom_site_aniso_U_22
_atom_site_aniso_U_33
_atom_site_aniso_U_23
_atom_site_aniso_U_13
_atom_site_aniso_U_12
Re1 0.04298(17) 0.03549(15) 0.03426(17) -0.01214(12) 0.00101(12) -0.00936(12)
Re2 0.04492(18) 0.03509(15) 0.03122(16) -0.01279(12) 0.00266(12) -0.00764(12)
O1 0.113(5) 0.041(3) 0.093(5) 0.004(3) -0.019(4) -0.012(3)
O2 0.054(3) 0.070(4) 0.086(4) -0.031(3) 0.031(3) -0.031(3)
O3 0.133(6) 0.119(5) 0.115(6) -0.068(5) -0.034(5) -0.044(5)
O4 0.124(6) 0.103(5) 0.073(5) -0.033(4) 0.059(4) -0.008(4)
O5 0.125(5) 0.054(3) 0.054(4) -0.014(3) -0.038(4) 0.005(3)
O6 0.150(6) 0.106(5) 0.106(6) -0.050(5) -0.019(5) -0.066(5)
O7 0.048(3) 0.039(2) 0.030(3) -0.009(2) 0.001(2) -0.002(2)
O8 0.042(3) 0.038(2) 0.035(3) -0.012(2) 0.003(2) -0.007(2)
O9 0.038(2) 0.036(2) 0.038(3) -0.009(2) 0.003(2) -0.0018(19)
O10 0.037(2) 0.038(2) 0.040(3) -0.011(2) 0.006(2) -0.0045(19)
N1 0.043(3) 0.041(3) 0.032(3) -0.013(2) 0.003(2) -0.012(2)
N2 0.056(4) 0.046(3) 0.048(4) -0.021(3) -0.008(3) -0.011(3)
N3 0.035(3) 0.039(3) 0.036(3) -0.011(2) 0.005(2) -0.009(2)
N4 0.053(4) 0.046(3) 0.054(4) -0.020(3) -0.008(3) -0.012(3)
C1 0.062(5) 0.050(4) 0.058(5) -0.021(4) 0.000(4) -0.017(4)
C2 0.058(5) 0.039(4) 0.051(5) -0.011(3) -0.004(4) -0.022(3)
C3 0.057(5) 0.061(5) 0.059(5) -0.026(4) -0.003(4) -0.011(4)
C4 0.079(6) 0.047(4) 0.051(5) -0.013(4) 0.003(4) -0.003(4)
C5 0.079(5) 0.049(4) 0.042(5) -0.022(4) -0.002(4) -0.011(4)
C6 0.077(6) 0.060(5) 0.052(5) -0.022(4) -0.006(4) -0.019(4)
C7 0.039(4) 0.034(3) 0.032(4) -0.012(3) -0.001(3) -0.007(3)
C8 0.035(3) 0.032(3) 0.029(4) -0.012(3) -0.004(3) -0.006(3)
C9 0.035(3) 0.038(3) 0.033(4) -0.015(3) 0.001(3) -0.012(3)
C10 0.025(3) 0.034(3) 0.034(4) -0.016(3) -0.003(3) -0.003(3)
C11 0.037(4) 0.047(4) 0.042(4) -0.022(3) -0.001(3) -0.001(3)
C12 0.032(4) 0.042(4) 0.054(5) -0.023(3) -0.002(3) 0.002(3)
C13 0.035(4) 0.032(3) 0.055(5) -0.013(3) -0.011(3) 0.001(3)
C14 0.038(4) 0.038(3) 0.038(4) -0.011(3) -0.003(3) -0.007(3)
C15 0.028(3) 0.032(3) 0.041(4) -0.015(3) -0.006(3) -0.006(3)
C16 0.034(3) 0.035(3) 0.033(4) -0.015(3) -0.003(3) -0.009(3)
C17 0.034(3) 0.034(3) 0.028(3) -0.011(3) -0.003(3) -0.009(3)
C18 0.035(4) 0.035(3) 0.039(4) -0.013(3) -0.001(3) -0.008(3)
C19 0.036(4) 0.041(4) 0.046(4) -0.015(3) 0.010(3) 0.002(3)
C20 0.047(4) 0.037(4) 0.042(4) -0.012(3) -0.003(3) 0.007(3)
C21 0.044(4) 0.033(3) 0.039(4) -0.015(3) 0.003(3) -0.006(3)
C22 0.042(4) 0.035(3) 0.025(3) -0.011(3) 0.008(3) -0.013(3)
C23 0.046(4) 0.029(3) 0.038(4) -0.015(3) 0.008(3) -0.008(3)
C24 0.048(4) 0.043(4) 0.046(5) -0.008(3) 0.018(4) -0.001(3)
C25 0.087(6) 0.049(4) 0.037(4) -0.007(4) 0.025(4) -0.011(4)
C26 0.075(5) 0.040(4) 0.036(4) -0.009(3) 0.005(4) -0.002(4)
C27 0.044(4) 0.037(3) 0.031(4) -0.008(3) -0.004(3) -0.010(3)
C28 0.038(4) 0.037(3) 0.038(4) -0.003(3) -0.003(3) -0.006(3)
C29 0.049(4) 0.046(4) 0.048(5) -0.012(3) -0.001(3) -0.008(3)
C30 0.057(5) 0.073(5) 0.053(5) -0.018(4) -0.009(4) -0.006(4)
C31 0.044(5) 0.080(6) 0.074(6) -0.013(5) -0.018(4) -0.007(4)
C32 0.054(5) 0.073(5) 0.075(6) -0.025(5) -0.021(4) -0.014(4)
C33 0.049(4) 0.050(4) 0.048(5) -0.015(4) -0.005(3) -0.012(3)
C34 0.080(6) 0.061(5) 0.082(6) -0.039(5) -0.026(5) -0.006(4)
C38 0.039(4) 0.038(3) 0.037(4) -0.014(3) 0.006(3) -0.005(3)
C39 0.039(4) 0.050(4) 0.038(4) -0.012(3) -0.002(3) -0.011(3)
C40 0.046(4) 0.046(4) 0.071(6) -0.011(4) -0.006(4) -0.008(3)
C41 0.045(5) 0.060(5) 0.079(6) -0.010(4) -0.019(4) -0.004(4)
C42 0.047(5) 0.091(7) 0.083(7) -0.015(5) -0.027(4) -0.012(5)
C43 0.068(6) 0.071(6) 0.076(6) -0.024(5) -0.019(5) -0.020(5)
C44 0.045(4) 0.061(5) 0.047(4) -0.020(4) -0.003(3) -0.016(4)
C45 0.065(5) 0.049(4) 0.073(6) -0.027(4) -0.002(4) -0.017(4)
C46 0.059(5) 0.062(5) 0.091(7) -0.034(5) 0.005(5) -0.020(4)
C47 0.067(6) 0.064(5) 0.090(7) -0.040(5) -0.005(5) -0.011(4)
C48 0.070(6) 0.081(6) 0.140(9) -0.068(6) -0.031(6) 0.003(5)

loop_
_atom_type_symbol
_atom_type_description
_atom_type_scat_dispersion_real
_atom_type_scat_dispersion_imag
_atom_type_scat_source
C C 0.0033 0.0016 'International Tables Vol C Tables 4.2.6.8 and 6.1.1.4'
H H 0.0000 0.0000 'International Tables Vol C Tables 4.2.6.8 and 6.1.1.4'
N N 0.0061 0.0033 'International Tables Vol C Tables 4.2.6.8 and 6.1.1.4'
O O 0.0106 0.0060 'International Tables Vol C Tables 4.2.6.8 and 6.1.1.4'
Re Re -1.0185 7.2310 'International Tables Vol C Tables 4.2.6.8 and 6.1.1.4'

loop_
_geom_angle_atom_site_label_1
_geom_angle_atom_site_label_2
_geom_angle_atom_site_label_3
_geom_angle
_geom_angle_site_symmetry_1
_geom_angle_site_symmetry_3
_geom_angle_publ_flag
C1 Re1 C3 88.4(3) . . ?
C1 Re1 C2 86.4(3) . . ?
C3 Re1 C2 86.6(3) . . ?
C1 Re1 O7 93.3(3) . . ?
C3 Re1 O7 91.5(3) . . ?
C2 Re1 O7 178.1(2) . . ?
C1 Re1 O8 173.8(2) . . ?
C3 Re1 O8 93.6(3) . . ?
C2 Re1 O8 99.7(2) . . ?
O7 Re1 O8 80.75(15) . . ?
C1 Re1 N1 91.3(3) . . ?
C3 Re1 N1 176.7(3) . . ?
C2 Re1 N1 96.7(2) . . ?
O7 Re1 N1 85.25(17) . . ?
O8 Re1 N1 86.42(17) . . ?
C4 Re2 C6 89.5(4) . . ?
C4 Re2 C5 86.6(3) . . ?
C6 Re2 C5 87.6(3) . . ?
C4 Re2 O10 97.0(3) . . ?
C6 Re2 O10 88.9(3) . . ?
C5 Re2 O10 174.9(3) . . ?
C4 Re2 O9 175.6(3) . . ?
C6 Re2 O9 94.6(3) . . ?
C5 Re2 O9 95.3(2) . . ?
O10 Re2 O9 81.39(16) . . ?
C4 Re2 N3 91.3(3) . 2_556 ?
C6 Re2 N3 173.3(3) . 2_556 ?
C5 Re2 N3 99.1(3) . 2_556 ?
O10 Re2 N3 84.37(17) . 2_556 ?
O9 Re2 N3 84.47(17) . 2_556 ?
C7 O7 Re1 132.1(4) . . ?
C9 O8 Re1 131.5(4) . . ?
C16 O9 Re2 132.2(3) . . ?
C18 O10 Re2 132.0(4) . . ?
C27 N1 C28 105.2(5) . . ?
C27 N1 Re1 128.4(4) . . ?
C28 N1 Re1 126.0(4) . . ?
C27 N2 C33 107.4(5) . . ?
C27 N2 C34 127.1(6) . . ?
C33 N2 C34 125.1(6) . . ?
C38 N3 C39 105.9(5) . . ?
C38 N3 Re2 127.3(4) . 2_556 ?
C39 N3 Re2 126.9(4) . 2_556 ?
C38 N4 C44 107.1(5) . . ?
C38 N4 C45 127.5(6) . . ?
C44 N4 C45 125.3(6) . . ?
O1 C1 Re1 179.0(7) . . ?
O2 C2 Re1 175.6(6) . . ?
O3 C3 Re1 177.6(7) . . ?
O4 C4 Re2 178.8(8) . . ?
O5 C5 Re2 174.4(7) . . ?
O6 C6 Re2 177.1(8) . . ?
O7 C7 C8 127.2(5) . . ?
O7 C7 C20 114.1(5) . . ?
C8 C7 C20 118.7(6) . . ?
C7 C8 C9 120.2(6) . . ?
C7 C8 C17 119.2(5) . . ?
C9 C8 C17 120.6(5) . . ?
O8 C9 C8 125.2(5) . . ?
O8 C9 C10 116.0(5) . . ?
C8 C9 C10 118.8(5) . . ?
C11 C10 C15 119.1(5) . . ?
C11 C10 C9 120.7(6) . . ?
C15 C10 C9 120.2(5) . . ?
C10 C11 C12 121.0(6) . . ?
C13 C12 C11 119.8(6) . . ?
C14 C13 C12 120.4(6) . . ?
C13 C14 C15 120.6(6) . . ?
C10 C15 C14 119.0(5) . . ?
C10 C15 C16 121.0(5) . . ?
C14 C15 C16 119.9(6) . . ?
O9 C16 C17 124.8(5) . . ?
O9 C16 C15 115.6(5) . . ?
C17 C16 C15 119.6(6) . . ?
C16 C17 C18 120.7(5) . . ?
C16 C17 C8 119.7(5) . . ?
C18 C17 C8 119.5(5) . . ?
O10 C18 C17 126.7(5) . . ?
O10 C18 C19 114.7(5) . . ?
C17 C18 C19 118.5(6) . . ?
C20 C19 C18 122.1(6) . . ?
C19 C20 C7 121.8(6) . . ?
C26 C21 C22 120.0(6) . . ?
C26 C21 C27 118.1(6) . . ?
C22 C21 C27 121.9(6) . . ?
C21 C22 C23 120.0(6) . . ?
C24 C23 C22 119.7(6) . . ?
C24 C23 C38 116.2(6) . . ?
C22 C23 C38 124.2(6) . . ?
C25 C24 C23 119.9(6) . . ?
C24 C25 C26 120.4(7) . . ?
C21 C26 C25 119.9(7) . . ?
N1 C27 N2 112.5(5) . . ?
N1 C27 C21 125.5(5) . . ?
N2 C27 C21 121.7(5) . . ?
C33 C28 C29 120.0(6) . . ?
C33 C28 N1 108.8(5) . . ?
C29 C28 N1 131.1(6) . . ?
C28 C29 C30 117.5(7) . . ?
C31 C30 C29 120.9(7) . . ?
C30 C31 C32 122.5(7) . . ?
C31 C32 C33 116.7(7) . . ?
C28 C33 N2 106.1(6) . . ?
C28 C33 C32 122.3(7) . . ?
N2 C33 C32 131.6(7) . . ?
N2 C34 C35 107.0(7) . . ?
C36 C35 C34 116.3(9) . . ?
C37 C36 C35 120.8(10) . . ?
N3 C38 N4 111.9(5) . . ?
N3 C38 C23 125.4(6) . . ?
N4 C38 C23 121.9(5) . . ?
C44 C39 C40 119.6(6) . . ?
C44 C39 N3 108.0(6) . . ?
C40 C39 N3 132.0(6) . . ?
C41 C40 C39 118.1(7) . . ?
C40 C41 C42 122.0(7) . . ?
C43 C42 C41 121.1(7) . . ?
C42 C43 C44 117.3(8) . . ?
N4 C44 C43 131.0(7) . . ?
N4 C44 C39 107.1(6) . . ?
C43 C44 C39 121.8(7) . . ?
N4 C45 C46 113.4(6) . . ?
C47 C46 C45 115.1(7) . . ?
C48 C47 C46 115.0(7) . . ?

loop_
_geom_bond_atom_site_label_1
_geom_bond_atom_site_label_2
_geom_bond_distance
_geom_bond_site_symmetry_2
_geom_bond_publ_flag
Re1 C1 1.885(8) . ?
Re1 C3 1.901(8) . ?
Re1 C2 1.905(8) . ?
Re1 O7 2.088(4) . ?
Re1 O8 2.144(4) . ?
Re1 N1 2.241(5) . ?
Re2 C4 1.885(8) . ?
Re2 C6 1.898(8) . ?
Re2 C5 1.900(8) . ?
Re2 O10 2.086(4) . ?
Re2 O9 2.115(4) . ?
Re2 N3 2.224(5) 2_556 ?
O1 C1 1.154(8) . ?
O2 C2 1.152(8) . ?
O3 C3 1.139(9) . ?
O4 C4 1.158(9) . ?
O5 C5 1.154(8) . ?
O6 C6 1.147(9) . ?
O7 C7 1.281(7) . ?
O8 C9 1.285(7) . ?
O9 C16 1.295(7) . ?
O10 C18 1.274(7) . ?
N1 C27 1.326(7) . ?
N1 C28 1.413(8) . ?
N2 C27 1.349(8) . ?
N2 C33 1.390(8) . ?
N2 C34 1.467(8) . ?
N3 C38 1.332(7) . ?
N3 C39 1.410(8) . ?
N3 Re2 2.224(5) 2_556 ?
N4 C38 1.366(8) . ?
N4 C44 1.376(8) . ?
N4 C45 1.464(8) . ?
C7 C8 1.413(8) . ?
C7 C20 1.441(8) . ?
C8 C9 1.424(8) . ?
C8 C17 1.466(8) . ?
C9 C10 1.471(8) . ?
C10 C11 1.382(8) . ?
C10 C15 1.404(8) . ?
C11 C12 1.388(8) . ?
C12 C13 1.376(9) . ?
C13 C14 1.368(8) . ?
C14 C15 1.406(8) . ?
C15 C16 1.454(8) . ?
C16 C17 1.418(8) . ?
C17 C18 1.418(8) . ?
C18 C19 1.430(8) . ?
C19 C20 1.334(9) . ?
C21 C26 1.377(9) . ?
C21 C22 1.378(8) . ?
C21 C27 1.478(8) . ?
C22 C23 1.392(8) . ?
C23 C24 1.380(9) . ?
C23 C38 1.472(9) . ?
C24 C25 1.375(10) . ?
C25 C26 1.382(10) . ?
C28 C33 1.383(9) . ?
C28 C29 1.404(9) . ?
C29 C30 1.409(10) . ?
C30 C31 1.361(11) . ?
C31 C32 1.388(11) . ?
C32 C33 1.395(10) . ?
C34 C35 1.599(12) . ?
C35 C36 1.381(12) . ?
C36 C37 1.376(12) . ?
C39 C44 1.396(9) . ?
C39 C40 1.401(9) . ?
C40 C41 1.354(10) . ?
C41 C42 1.397(11) . ?
C42 C43 1.372(11) . ?
C43 C44 1.388(10) . ?
C45 C46 1.514(10) . ?
C46 C47 1.492(10) . ?
C47 C48 1.431(10) . ?
